data_7717135
loop_
_publ_author_name
'Chen, Feng-Li'
'Liu, Xin-Li'
'Zhao, Yue'
'Li, Gang'
'Gao, Bo-Hong'
'Wang, Xin-Yi'

_publ_section_title
;
 Spin crossover Fe<sup>III</sup> complexes with a substituted Hqnal
 ligand: effects of anions and solvents.
;
_journal_issue 42
_journal_name_full 'Dalton transactions (Cambridge, England : 2003)'
_journal_page_first 17233
_journal_page_last 17243
_journal_paper_doi 10.1039/d4dt01954g
_journal_volume 53
_journal_year 2024
_chemical_formula_moiety 'C40 H24 Br2 Fe N4 O2, C2 F6 N O4 S2, C H2 Cl2'
_chemical_formula_sum 'C43 H26 Br2 Cl2 F6 Fe N5 O6 S2'
_chemical_formula_weight 1173.38
_space_group_crystal_system triclinic
_space_group_IT_number 2
_space_group_name_Hall '-P 1'
_space_group_name_H-M_alt 'P -1'
_atom_sites_solution_hydrogens geom
_atom_sites_solution_primary dual
_audit_creation_date 2024-03-27
_audit_creation_method
;
Olex2 1.5
(compiled 2024.02.16 svn.r378c4104 for OlexSys, GUI svn.r6928)
;
_audit_update_record
;
2024-07-03 deposited with the CCDC.	2024-10-02 downloaded from the CCDC.
;
_cell_angle_alpha 104.455(3)
_cell_angle_beta 99.916(4)
_cell_angle_gamma 111.885(3)
_cell_formula_units_Z 2
_cell_length_a 13.2508(12)
_cell_length_b 13.8357(13)
_cell_length_c 14.0684(14)
_cell_measurement_reflns_used 6894
_cell_measurement_temperature 300.00
_cell_measurement_theta_max 51.11
_cell_measurement_theta_min 2.95
_cell_volume 2214.3(4)
_computing_cell_refinement 'SAINT V8.40B (?, 2016)'
_computing_data_reduction 'SAINT V8.40B (?, 2016)'
_computing_molecular_graphics 'Olex2 1.5 (Dolomanov et al., 2009)'
_computing_publication_material 'Olex2 1.5 (Dolomanov et al., 2009)'
_computing_structure_refinement 'SHELXL 2018/3 (Sheldrick, 2015)'
_computing_structure_solution 'SHELXT 2018/2 (Sheldrick, 2018)'
_diffrn_ambient_temperature 300.00
_diffrn_measured_fraction_theta_full 0.998
_diffrn_measured_fraction_theta_max 0.995
_diffrn_measurement_device_type 'Bruker APEX-II CCD'
_diffrn_measurement_method '\f and \w scans'
_diffrn_radiation_type GaK\a
_diffrn_radiation_wavelength 1.34139
_diffrn_reflns_av_R_equivalents 0.0635
_diffrn_reflns_av_unetI/netI 0.0628
_diffrn_reflns_Laue_measured_fraction_full 0.998
_diffrn_reflns_Laue_measured_fraction_max 0.995
_diffrn_reflns_limit_h_max 15
_diffrn_reflns_limit_h_min -15
_diffrn_reflns_limit_k_max 16
_diffrn_reflns_limit_k_min -16
_diffrn_reflns_limit_l_max 16
_diffrn_reflns_limit_l_min -16
_diffrn_reflns_number 31139
_diffrn_reflns_point_group_measured_fraction_full 0.998
_diffrn_reflns_point_group_measured_fraction_max 0.995
_diffrn_reflns_theta_full 53.594
_diffrn_reflns_theta_max 54.014
_diffrn_reflns_theta_min 2.954
_diffrn_source_current 2.86
_diffrn_source_power 0.19937059999999998
_diffrn_source_voltage 69.71
_diffrn_standards_number 0
_exptl_absorpt_coefficient_mu 5.070
_exptl_absorpt_correction_T_max 0.7506
_exptl_absorpt_correction_T_min 0.5707
_exptl_absorpt_correction_type none
_exptl_absorpt_process_details
;
SADABS-2016/2 (Bruker,2016/2) was used for absorption correction.
wR2(int) was 0.1345 before and 0.0552 after correction.
The Ratio of minimum to maximum transmission is 0.7603.
The \l/2 correction factor is Not present.
;
_exptl_crystal_colour 'dull dark black'
_exptl_crystal_colour_lustre dull
_exptl_crystal_colour_modifier dark
_exptl_crystal_colour_primary black
_exptl_crystal_density_diffrn 1.760
_exptl_crystal_description block
_exptl_crystal_F_000 1166
_exptl_crystal_size_max 0.13
_exptl_crystal_size_mid 0.12
_exptl_crystal_size_min 0.11
_refine_diff_density_max 0.820
_refine_diff_density_min -0.856
_refine_diff_density_rms 0.083
_refine_ls_extinction_method none
_refine_ls_goodness_of_fit_ref 1.024
_refine_ls_hydrogen_treatment constr
_refine_ls_matrix_type full
_refine_ls_number_parameters 604
_refine_ls_number_reflns 8096
_refine_ls_number_restraints 6
_refine_ls_restrained_S_all 1.036
_refine_ls_R_factor_all 0.0993
_refine_ls_R_factor_gt 0.0528
_refine_ls_shift/su_max 0.001
_refine_ls_shift/su_mean 0.000
_refine_ls_structure_factor_coef Fsqd
_refine_ls_weighting_details 'w=1/[\s^2^(Fo^2^)+(0.0685P)^2^+2.2794P] where P=(Fo^2^+2Fc^2^)/3'
_refine_ls_weighting_scheme calc
_refine_ls_wR_factor_gt 0.1263
_refine_ls_wR_factor_ref 0.1502
_reflns_Friedel_coverage 0.000
_reflns_number_gt 5052
_reflns_number_total 8096
_reflns_threshold_expression 'I > 2\s(I)'
_cod_data_source_file d4dt01954g2.cif
_cod_data_source_block NTf@300K
_cod_depositor_comments 'Adding full bibliography for 7717133--7717140.cif.'
_cod_database_code 7717135
_shelx_shelxl_version_number 2018/3
_shelx_space_group_comment
;
The symmetry employed for this shelxl refinement is uniquely defined
by the following loop, which should always be used as a source of
symmetry information in preference to the above space-group names.
They are only intended as comments.
;
_shelx_estimated_absorpt_t_max 0.605
_shelx_estimated_absorpt_t_min 0.559
_olex2_refinement_description
;
1. Fixed Uiso
 At 1.2 times of:
  All C(H) groups, All C(H,H) groups
2. Uiso/Uaniso restraints and constraints
Uanis(F1) \\sim Ueq: with sigma of 0.003 and sigma for terminal atoms of 0.006
3.a Secondary CH2 refined with riding coordinates:
 C41(H41A,H41B)
3.b Aromatic/amide H refined with riding coordinates:
 C11(H11), C27(H27), C13(H13), C3(H3), C2(H2), C10(H10), C33(H33), C34(H34),
 C14(H14), C18(H18), C19(H19), C20(H20), C28(H28), C22(H22), C40(H40), C38(H38),
  C23(H23), C8(H8), C7(H7), C39(H39), C31(H31), C9(H9), C30(H30), C29(H29)
;
_olex2_submission_special_instructions 'No special instructions were received'

loop_
_space_group_symop_operation_xyz
'x, y, z'
'-x, -y, -z'

loop_
_atom_site_label
_atom_site_type_symbol
_atom_site_fract_x
_atom_site_fract_y
_atom_site_fract_z
_atom_site_U_iso_or_equiv
_atom_site_adp_type
_atom_site_occupancy
_atom_site_site_symmetry_order
_atom_site_calc_flag
_atom_site_refinement_flags_posn
_atom_site_refinement_flags_adp
_atom_site_refinement_flags_occupancy
_atom_site_disorder_assembly
_atom_site_disorder_group
Br1 Br 0.07714(5) 0.99730(5) 0.62695(5) 0.0646(2) Uani 1 1 d . . . . .
Br2 Br 0.02251(6) 0.16245(5) 0.17057(5) 0.0692(2) Uani 1 1 d . . . . .
Fe1 Fe 0.41701(6) 0.72338(6) 0.47346(6) 0.0409(2) Uani 1 1 d . . . . .
S1 S 0.19689(12) 0.43162(13) 0.73080(11) 0.0603(4) Uani 1 1 d . . . . .
S2 S 0.19277(13) 0.59159(13) 0.89224(12) 0.0660(4) Uani 1 1 d . . . . .
Cl2 Cl 0.0188(2) 0.8958(2) 1.1600(3) 0.1672(12) Uani 1 1 d . . . . .
Cl1 Cl 0.1783(3) 0.8051(2) 1.1552(3) 0.1696(12) Uani 1 1 d . . . . .
O2 O 0.5359(3) 0.8049(3) 0.6005(3) 0.0500(9) Uani 1 1 d . . . . .
O1 O 0.5198(3) 0.7308(3) 0.3921(3) 0.0528(9) Uani 1 1 d . . . . .
N1 N 0.3960(3) 0.8502(3) 0.4288(3) 0.0379(9) Uani 1 1 d . . . . .
N3 N 0.3964(3) 0.5791(3) 0.5095(3) 0.0399(9) Uani 1 1 d . . . . .
N4 N 0.2952(3) 0.7491(3) 0.5461(3) 0.0425(10) Uani 1 1 d . . . . .
N2 N 0.2800(3) 0.5936(3) 0.3457(3) 0.0447(10) Uani 1 1 d . . . . .
F2 F 0.3892(3) 0.5926(4) 0.9597(3) 0.1022(13) Uani 1 1 d . . . . .
C32 C 0.3219(4) 0.8886(4) 0.4705(3) 0.0379(11) Uani 1 1 d . . . . .
O5 O 0.1383(4) 0.5118(4) 0.9350(3) 0.0857(13) Uani 1 1 d . . . . .
C37 C 0.2693(4) 0.8335(4) 0.5337(4) 0.0384(11) Uani 1 1 d . . . . .
C17 C 0.2497(4) 0.4885(4) 0.3478(4) 0.0419(11) Uani 1 1 d . . . . .
O4 O 0.1914(4) 0.3621(4) 0.7900(4) 0.0877(14) Uani 1 1 d . . . . .
C6 C 0.5381(4) 0.6704(4) 0.6794(4) 0.0401(11) Uani 1 1 d . . . . .
C12 C 0.3105(4) 0.4783(4) 0.4361(4) 0.0417(11) Uani 1 1 d . . . . .
O3 O 0.2753(4) 0.4434(5) 0.6717(4) 0.1000(16) Uani 1 1 d . . . . .
C11 C 0.4542(4) 0.5792(4) 0.5956(4) 0.0429(12) Uani 1 1 d . . . . .
H11 H 0.437352 0.509909 0.601822 0.052 Uiso 1 1 calc R U . . .
C27 C 0.4415(4) 0.8916(4) 0.3636(4) 0.0409(11) Uani 1 1 d . . . . .
H27 H 0.424271 0.947019 0.350242 0.049 Uiso 1 1 calc R U . . .
C1 C 0.5763(4) 0.7807(4) 0.6788(4) 0.0429(12) Uani 1 1 d . . . . .
N5 N 0.1998(4) 0.5463(4) 0.7818(4) 0.0681(14) Uani 1 1 d . . . . .
C26 C 0.5134(4) 0.8621(4) 0.3115(4) 0.0409(11) Uani 1 1 d . . . . .
C13 C 0.2797(5) 0.3729(4) 0.4412(4) 0.0514(13) Uani 1 1 d . . . . .
H13 H 0.317167 0.363610 0.498054 0.062 Uiso 1 1 calc R U . . .
C15 C 0.1364(4) 0.2907(4) 0.2775(4) 0.0512(13) Uani 1 1 d . . . . .
C16 C 0.1629(4) 0.3954(4) 0.2679(4) 0.0459(12) Uani 1 1 d . . . . .
C36 C 0.1956(4) 0.8640(4) 0.5819(4) 0.0424(12) Uani 1 1 d . . . . .
C5 C 0.5893(4) 0.6515(4) 0.7692(4) 0.0428(12) Uani 1 1 d . . . . .
C25 C 0.5545(4) 0.9180(4) 0.2411(4) 0.0446(12) Uani 1 1 d . . . . .
C24 C 0.6257(4) 0.8874(4) 0.1884(4) 0.0500(13) Uani 1 1 d . . . . .
C4 C 0.6761(4) 0.7422(4) 0.8529(4) 0.0487(13) Uani 1 1 d . . . . .
C21 C 0.5486(4) 0.7805(4) 0.3263(4) 0.0452(12) Uani 1 1 d . . . . .
F3 F 0.3484(4) 0.6948(4) 1.0677(3) 0.1260(17) Uani 1 1 d . . . . .
C3 C 0.7115(5) 0.8503(4) 0.8460(4) 0.0543(14) Uani 1 1 d . . . . .
H3 H 0.768787 0.910239 0.900568 0.065 Uiso 1 1 calc R U . . .
F1 F 0.3997(4) 0.7436(4) 0.9460(4) 0.1379(18) Uani 1 1 d . U . . .
C2 C 0.6649(4) 0.8691(4) 0.7635(4) 0.0506(13) Uani 1 1 d . . . . .
H2 H 0.691299 0.940991 0.761988 0.061 Uiso 1 1 calc R U . . .
C10 C 0.5584(5) 0.5455(5) 0.7779(4) 0.0558(14) Uani 1 1 d . . . . .
H10 H 0.502118 0.483439 0.724467 0.067 Uiso 1 1 calc R U . . .
O6 O 0.1626(5) 0.6809(4) 0.8971(4) 0.1054(17) Uani 1 1 d . . . . .
C33 C 0.2973(4) 0.9731(4) 0.4565(4) 0.0484(13) Uani 1 1 d . . . . .
H33 H 0.330930 1.010955 0.415843 0.058 Uiso 1 1 calc R U . . .
C34 C 0.2223(4) 1.0036(4) 0.5024(4) 0.0521(13) Uani 1 1 d . . . . .
H34 H 0.205719 1.060014 0.490573 0.063 Uiso 1 1 calc R U . . .
C35 C 0.1743(4) 0.9514(4) 0.5636(4) 0.0472(12) Uani 1 1 d . . . . .
C14 C 0.1926(5) 0.2799(4) 0.3616(4) 0.0553(14) Uani 1 1 d . . . . .
H14 H 0.173051 0.209803 0.366452 0.066 Uiso 1 1 calc R U . . .
C18 C 0.2280(5) 0.6064(5) 0.2639(4) 0.0566(14) Uani 1 1 d . . . . .
H18 H 0.250413 0.677892 0.261846 0.068 Uiso 1 1 calc R U . . .
C19 C 0.1430(5) 0.5206(5) 0.1818(4) 0.0628(15) Uani 1 1 d . . . . .
H19 H 0.108974 0.534004 0.126168 0.075 Uiso 1 1 calc R U . . .
C20 C 0.1093(5) 0.4148(5) 0.1833(4) 0.0573(14) Uani 1 1 d . . . . .
H20 H 0.051186 0.355716 0.128679 0.069 Uiso 1 1 calc R U . . .
C28 C 0.5286(5) 1.0029(4) 0.2227(4) 0.0561(14) Uani 1 1 d . . . . .
H28 H 0.481647 1.024712 0.255863 0.067 Uiso 1 1 calc R U . . .
C22 C 0.6192(5) 0.7526(4) 0.2713(4) 0.0543(14) Uani 1 1 d . . . . .
H22 H 0.641363 0.698548 0.281115 0.065 Uiso 1 1 calc R U . . .
C40 C 0.1510(5) 0.8061(5) 0.6449(4) 0.0551(14) Uani 1 1 d . . . . .
H40 H 0.102859 0.824513 0.678785 0.066 Uiso 1 1 calc R U . . .
C38 C 0.2502(5) 0.6968(5) 0.6068(4) 0.0537(14) Uani 1 1 d . . . . .
H38 H 0.268156 0.640257 0.616191 0.064 Uiso 1 1 calc R U . . .
F5 F 0.0494(5) 0.2640(4) 0.5765(5) 0.159(2) Uani 1 1 d . . . . .
C23 C 0.6553(5) 0.8030(4) 0.2048(4) 0.0547(14) Uani 1 1 d . . . . .
H23 H 0.700572 0.781872 0.168743 0.066 Uiso 1 1 calc R U . . .
C8 C 0.6943(5) 0.6222(5) 0.9450(4) 0.0645(16) Uani 1 1 d . . . . .
H8 H 0.727839 0.611662 1.002866 0.077 Uiso 1 1 calc R U . . .
C7 C 0.7279(5) 0.7262(5) 0.9394(4) 0.0576(14) Uani 1 1 d . . . . .
H7 H 0.785407 0.786732 0.993279 0.069 Uiso 1 1 calc R U . . .
C39 C 0.1774(5) 0.7238(5) 0.6568(4) 0.0594(15) Uani 1 1 d . . . . .
H39 H 0.146935 0.685100 0.698230 0.071 Uiso 1 1 calc R U . . .
F4 F 0.0569(5) 0.4181(5) 0.5694(4) 0.157(2) Uani 1 1 d . . . . .
C31 C 0.6675(5) 0.9421(5) 0.1218(4) 0.0671(17) Uani 1 1 d . . . . .
H31 H 0.715208 0.922147 0.088277 0.080 Uiso 1 1 calc R U . . .
C9 C 0.6101(5) 0.5327(5) 0.8637(5) 0.0665(17) Uani 1 1 d . . . . .
H9 H 0.587915 0.461954 0.867479 0.080 Uiso 1 1 calc R U . . .
F6 F -0.0231(4) 0.3472(5) 0.6688(5) 0.164(3) Uani 1 1 d . . . . .
C30 C 0.6404(6) 1.0231(5) 0.1050(5) 0.0748(19) Uani 1 1 d . . . . .
H30 H 0.667841 1.057239 0.059582 0.090 Uiso 1 1 calc R U . . .
C29 C 0.5709(5) 1.0542(5) 0.1569(5) 0.0685(17) Uani 1 1 d . . . . .
H29 H 0.552823 1.110419 0.146811 0.082 Uiso 1 1 calc R U . . .
C43 C 0.3409(6) 0.6603(6) 0.9703(6) 0.079(2) Uani 1 1 d . . . . .
C42 C 0.0621(7) 0.3623(8) 0.6324(7) 0.097(2) Uani 1 1 d . . . . .
C41 C 0.0411(9) 0.7811(8) 1.1312(11) 0.181(5) Uani 1 1 d . . . . .
H41A H 0.006359 0.736170 1.170097 0.217 Uiso 1 1 calc R U . . .
H41B H 0.002736 0.738297 1.058898 0.217 Uiso 1 1 calc R U . . .

loop_
_atom_site_aniso_label
_atom_site_aniso_U_11
_atom_site_aniso_U_22
_atom_site_aniso_U_33
_atom_site_aniso_U_23
_atom_site_aniso_U_13
_atom_site_aniso_U_12
Br1 0.0688(4) 0.0742(4) 0.0762(5) 0.0298(4) 0.0356(3) 0.0489(3)
Br2 0.0710(4) 0.0523(4) 0.0658(4) 0.0082(3) 0.0249(3) 0.0136(3)
Fe1 0.0513(4) 0.0393(4) 0.0472(4) 0.0251(4) 0.0203(4) 0.0261(3)
S1 0.0608(9) 0.0663(10) 0.0563(9) 0.0252(8) 0.0183(7) 0.0271(7)
S2 0.0718(10) 0.0658(10) 0.0581(9) 0.0178(8) 0.0074(8) 0.0350(8)
Cl2 0.135(2) 0.127(2) 0.246(4) 0.045(2) 0.052(2) 0.0778(18)
Cl1 0.187(3) 0.134(2) 0.246(4) 0.086(2) 0.085(3) 0.108(2)
O2 0.058(2) 0.0395(19) 0.058(2) 0.0277(18) 0.0126(18) 0.0214(17)
O1 0.065(2) 0.055(2) 0.069(2) 0.039(2) 0.038(2) 0.0393(19)
N1 0.045(2) 0.039(2) 0.040(2) 0.0190(19) 0.0177(19) 0.0223(19)
N3 0.049(2) 0.040(2) 0.042(2) 0.022(2) 0.020(2) 0.024(2)
N4 0.055(2) 0.042(2) 0.043(2) 0.023(2) 0.021(2) 0.027(2)
N2 0.057(3) 0.045(2) 0.045(2) 0.023(2) 0.022(2) 0.027(2)
F2 0.083(3) 0.120(3) 0.116(3) 0.054(3) 0.016(2) 0.054(3)
C32 0.046(3) 0.036(3) 0.038(3) 0.016(2) 0.012(2) 0.022(2)
O5 0.084(3) 0.094(3) 0.067(3) 0.025(3) 0.029(2) 0.024(3)
C37 0.044(3) 0.037(3) 0.038(3) 0.016(2) 0.009(2) 0.020(2)
C17 0.048(3) 0.040(3) 0.048(3) 0.019(2) 0.023(2) 0.024(2)
O4 0.127(4) 0.080(3) 0.086(3) 0.047(3) 0.041(3) 0.061(3)
C6 0.048(3) 0.042(3) 0.046(3) 0.024(3) 0.017(2) 0.028(2)
C12 0.048(3) 0.044(3) 0.045(3) 0.020(3) 0.023(2) 0.025(2)
O3 0.081(3) 0.134(4) 0.085(3) 0.038(3) 0.045(3) 0.038(3)
C11 0.053(3) 0.043(3) 0.052(3) 0.028(3) 0.025(3) 0.029(3)
C27 0.046(3) 0.035(3) 0.044(3) 0.013(2) 0.011(2) 0.021(2)
C1 0.049(3) 0.045(3) 0.049(3) 0.023(3) 0.020(2) 0.029(3)
N5 0.098(4) 0.060(3) 0.049(3) 0.025(3) 0.015(3) 0.036(3)
C26 0.047(3) 0.039(3) 0.043(3) 0.018(2) 0.017(2) 0.020(2)
C13 0.068(3) 0.046(3) 0.052(3) 0.025(3) 0.026(3) 0.029(3)
C15 0.055(3) 0.044(3) 0.054(3) 0.013(3) 0.026(3) 0.019(3)
C16 0.051(3) 0.046(3) 0.048(3) 0.016(3) 0.024(3) 0.024(3)
C36 0.045(3) 0.045(3) 0.039(3) 0.013(2) 0.012(2) 0.022(2)
C5 0.049(3) 0.051(3) 0.045(3) 0.023(3) 0.021(2) 0.032(3)
C25 0.054(3) 0.037(3) 0.041(3) 0.015(2) 0.018(2) 0.017(2)
C24 0.059(3) 0.048(3) 0.045(3) 0.017(3) 0.025(3) 0.020(3)
C4 0.062(3) 0.055(3) 0.048(3) 0.024(3) 0.022(3) 0.039(3)
C21 0.053(3) 0.039(3) 0.053(3) 0.022(3) 0.021(3) 0.022(2)
F3 0.125(4) 0.135(4) 0.071(3) 0.004(3) -0.015(3) 0.045(3)
C3 0.065(3) 0.051(3) 0.053(3) 0.018(3) 0.015(3) 0.033(3)
F1 0.120(3) 0.103(3) 0.162(4) 0.081(3) 0.002(3) 0.013(2)
C2 0.060(3) 0.042(3) 0.055(3) 0.020(3) 0.014(3) 0.028(3)
C10 0.069(4) 0.053(3) 0.057(3) 0.033(3) 0.015(3) 0.031(3)
O6 0.122(4) 0.094(4) 0.096(4) 0.010(3) -0.001(3) 0.071(3)
C33 0.059(3) 0.048(3) 0.057(3) 0.031(3) 0.028(3) 0.031(3)
C34 0.060(3) 0.048(3) 0.066(4) 0.025(3) 0.025(3) 0.036(3)
C35 0.046(3) 0.049(3) 0.052(3) 0.018(3) 0.017(2) 0.025(2)
C14 0.074(4) 0.037(3) 0.060(4) 0.019(3) 0.031(3) 0.022(3)
C18 0.070(4) 0.055(4) 0.056(4) 0.030(3) 0.014(3) 0.032(3)
C19 0.069(4) 0.065(4) 0.051(4) 0.022(3) 0.005(3) 0.031(3)
C20 0.061(3) 0.061(4) 0.046(3) 0.013(3) 0.015(3) 0.027(3)
C28 0.073(4) 0.059(4) 0.060(4) 0.034(3) 0.033(3) 0.038(3)
C22 0.066(3) 0.047(3) 0.071(4) 0.027(3) 0.035(3) 0.035(3)
C40 0.060(3) 0.070(4) 0.056(3) 0.030(3) 0.032(3) 0.038(3)
C38 0.074(4) 0.063(4) 0.053(3) 0.034(3) 0.034(3) 0.044(3)
F5 0.128(4) 0.099(4) 0.153(5) -0.045(4) -0.025(4) 0.033(3)
C23 0.069(4) 0.047(3) 0.061(4) 0.019(3) 0.036(3) 0.031(3)
C8 0.087(4) 0.077(4) 0.047(3) 0.033(3) 0.016(3) 0.048(4)
C7 0.073(4) 0.067(4) 0.044(3) 0.019(3) 0.017(3) 0.043(3)
C39 0.078(4) 0.067(4) 0.064(4) 0.042(3) 0.042(3) 0.042(3)
F4 0.159(5) 0.169(5) 0.096(4) 0.032(4) -0.042(3) 0.068(4)
C31 0.091(4) 0.069(4) 0.059(4) 0.031(3) 0.047(3) 0.036(4)
C9 0.089(4) 0.065(4) 0.065(4) 0.042(4) 0.023(4) 0.041(4)
F6 0.064(3) 0.179(6) 0.202(6) 0.023(5) 0.030(4) 0.036(3)
C30 0.112(5) 0.078(5) 0.065(4) 0.046(4) 0.052(4) 0.048(4)
C29 0.095(5) 0.074(4) 0.070(4) 0.048(4) 0.042(4) 0.049(4)
C43 0.087(5) 0.070(5) 0.073(5) 0.037(4) 0.005(4) 0.027(4)
C42 0.069(5) 0.096(6) 0.098(6) 0.013(5) 0.005(4) 0.028(4)
C41 0.133(9) 0.084(7) 0.282(16) 0.054(8) 0.010(9) 0.031(6)

loop_
_atom_type_symbol
_atom_type_description
_atom_type_scat_dispersion_real
_atom_type_scat_dispersion_imag
_atom_type_scat_source
C C 0.0137 0.0067 'International Tables Vol C Tables 4.2.6.8 and 6.1.1.4'
H H 0.0000 0.0000 'International Tables Vol C Tables 4.2.6.8 and 6.1.1.4'
Br Br -0.9338 1.0006 'International Tables Vol C Tables 4.2.6.8 and 6.1.1.4'
Cl Cl 0.3281 0.5435 'International Tables Vol C Tables 4.2.6.8 and 6.1.1.4'
F F 0.0583 0.0400 'International Tables Vol C Tables 4.2.6.8 and 6.1.1.4'
Fe Fe -0.2673 2.5550 'International Tables Vol C Tables 4.2.6.8 and 6.1.1.4'
N N 0.0241 0.0134 'International Tables Vol C Tables 4.2.6.8 and 6.1.1.4'
O O 0.0389 0.0241 'International Tables Vol C Tables 4.2.6.8 and 6.1.1.4'
S S 0.2925 0.4295 'International Tables Vol C Tables 4.2.6.8 and 6.1.1.4'

loop_
_geom_angle_atom_site_label_1
_geom_angle_atom_site_label_2
_geom_angle_atom_site_label_3
_geom_angle
_geom_angle_site_symmetry_1
_geom_angle_site_symmetry_3
_geom_angle_publ_flag
O2 Fe1 O1 93.89(16) . . ?
O2 Fe1 N1 102.19(14) . . ?
O2 Fe1 N3 87.07(14) . . ?
O2 Fe1 N4 91.03(15) . . ?
O2 Fe1 N2 163.75(14) . . ?
O1 Fe1 N1 86.44(14) . . ?
O1 Fe1 N3 102.71(14) . . ?
O1 Fe1 N4 163.44(14) . . ?
O1 Fe1 N2 90.30(15) . . ?
N1 Fe1 N3 166.63(15) . . ?
N1 Fe1 N4 77.06(14) . . ?
N1 Fe1 N2 93.73(15) . . ?
N3 Fe1 N4 93.32(14) . . ?
N3 Fe1 N2 76.69(15) . . ?
N2 Fe1 N4 89.35(15) . . ?
O4 S1 O3 117.8(3) . . ?
O4 S1 N5 118.0(3) . . ?
O4 S1 C42 105.1(4) . . ?
O3 S1 N5 109.4(3) . . ?
O3 S1 C42 102.0(4) . . ?
N5 S1 C42 101.6(4) . . ?
O5 S2 N5 116.4(3) . . ?
O5 S2 O6 119.3(3) . . ?
O5 S2 C43 104.7(3) . . ?
N5 S2 C43 103.2(3) . . ?
O6 S2 N5 107.6(3) . . ?
O6 S2 C43 103.4(3) . . ?
C1 O2 Fe1 135.2(3) . . ?
C21 O1 Fe1 135.8(3) . . ?
C32 N1 Fe1 115.5(3) . . ?
C27 N1 Fe1 125.2(3) . . ?
C27 N1 C32 119.3(4) . . ?
C12 N3 Fe1 115.7(3) . . ?
C11 N3 Fe1 124.3(3) . . ?
C11 N3 C12 119.9(4) . . ?
C37 N4 Fe1 115.5(3) . . ?
C38 N4 Fe1 125.9(3) . . ?
C38 N4 C37 118.4(4) . . ?
C17 N2 Fe1 116.0(3) . . ?
C18 N2 Fe1 125.6(4) . . ?
C18 N2 C17 118.3(5) . . ?
C37 C32 N1 115.7(4) . . ?
C33 C32 N1 126.9(4) . . ?
C33 C32 C37 117.3(4) . . ?
N4 C37 C32 116.1(4) . . ?
N4 C37 C36 121.8(4) . . ?
C36 C37 C32 122.1(4) . . ?
N2 C17 C12 116.4(4) . . ?
N2 C17 C16 121.9(4) . . ?
C16 C17 C12 121.7(4) . . ?
C11 C6 C1 122.1(4) . . ?
C11 C6 C5 119.3(4) . . ?
C1 C6 C5 118.7(5) . . ?
N3 C12 C17 115.2(4) . . ?
C13 C12 N3 127.2(4) . . ?
C13 C12 C17 117.6(5) . . ?
N3 C11 C6 128.4(4) . . ?
N3 C11 H11 115.8 . . ?
C6 C11 H11 115.8 . . ?
N1 C27 H27 116.0 . . ?
N1 C27 C26 128.0(4) . . ?
C26 C27 H27 116.0 . . ?
O2 C1 C6 122.6(5) . . ?
O2 C1 C2 117.6(4) . . ?
C2 C1 C6 119.7(4) . . ?
S1 N5 S2 126.1(3) . . ?
C27 C26 C25 119.4(4) . . ?
C27 C26 C21 122.0(4) . . ?
C21 C26 C25 118.6(4) . . ?
C12 C13 H13 119.6 . . ?
C12 C13 C14 120.8(5) . . ?
C14 C13 H13 119.6 . . ?
C16 C15 Br2 119.5(4) . . ?
C14 C15 Br2 119.4(4) . . ?
C14 C15 C16 121.1(5) . . ?
C17 C16 C15 117.8(5) . . ?
C17 C16 C20 117.0(5) . . ?
C15 C16 C20 125.1(5) . . ?
C37 C36 C35 117.1(4) . . ?
C40 C36 C37 117.2(4) . . ?
C40 C36 C35 125.7(5) . . ?
C4 C5 C6 119.9(4) . . ?
C10 C5 C6 123.5(5) . . ?
C10 C5 C4 116.6(4) . . ?
C24 C25 C26 119.1(4) . . ?
C28 C25 C26 123.8(5) . . ?
C28 C25 C24 117.1(5) . . ?
C25 C24 C23 119.4(5) . . ?
C31 C24 C25 119.6(5) . . ?
C31 C24 C23 121.0(5) . . ?
C5 C4 C3 118.3(4) . . ?
C7 C4 C5 121.1(5) . . ?
C7 C4 C3 120.6(5) . . ?
O1 C21 C26 122.0(4) . . ?
O1 C21 C22 117.9(4) . . ?
C22 C21 C26 120.0(5) . . ?
C4 C3 H3 118.7 . . ?
C2 C3 C4 122.5(5) . . ?
C2 C3 H3 118.7 . . ?
C1 C2 H2 119.6 . . ?
C3 C2 C1 120.9(5) . . ?
C3 C2 H2 119.6 . . ?
C5 C10 H10 119.5 . . ?
C9 C10 C5 120.9(6) . . ?
C9 C10 H10 119.5 . . ?
C32 C33 H33 119.2 . . ?
C32 C33 C34 121.5(5) . . ?
C34 C33 H33 119.2 . . ?
C33 C34 H34 119.9 . . ?
C35 C34 C33 120.3(5) . . ?
C35 C34 H34 119.9 . . ?
C36 C35 Br1 119.3(4) . . ?
C34 C35 Br1 119.1(4) . . ?
C34 C35 C36 121.6(5) . . ?
C13 C14 H14 119.5 . . ?
C15 C14 C13 121.0(5) . . ?
C15 C14 H14 119.5 . . ?
N2 C18 H18 118.0 . . ?
N2 C18 C19 123.9(5) . . ?
C19 C18 H18 118.0 . . ?
C18 C19 H19 120.6 . . ?
C20 C19 C18 118.9(5) . . ?
C20 C19 H19 120.6 . . ?
C16 C20 H20 120.0 . . ?
C19 C20 C16 120.0(5) . . ?
C19 C20 H20 120.0 . . ?
C25 C28 H28 119.2 . . ?
C29 C28 C25 121.6(5) . . ?
C29 C28 H28 119.2 . . ?
C21 C22 H22 119.4 . . ?
C23 C22 C21 121.2(5) . . ?
C23 C22 H22 119.4 . . ?
C36 C40 H40 119.8 . . ?
C39 C40 C36 120.5(5) . . ?
C39 C40 H40 119.8 . . ?
N4 C38 H38 118.8 . . ?
N4 C38 C39 122.3(5) . . ?
C39 C38 H38 118.8 . . ?
C24 C23 H23 119.2 . . ?
C22 C23 C24 121.7(5) . . ?
C22 C23 H23 119.2 . . ?
C7 C8 H8 120.3 . . ?
C7 C8 C9 119.3(5) . . ?
C9 C8 H8 120.3 . . ?
C4 C7 H7 119.9 . . ?
C8 C7 C4 120.3(6) . . ?
C8 C7 H7 119.9 . . ?
C40 C39 C38 119.8(5) . . ?
C40 C39 H39 120.1 . . ?
C38 C39 H39 120.1 . . ?
C24 C31 H31 119.0 . . ?
C30 C31 C24 122.0(6) . . ?
C30 C31 H31 119.0 . . ?
C10 C9 C8 121.8(5) . . ?
C10 C9 H9 119.1 . . ?
C8 C9 H9 119.1 . . ?
C31 C30 H30 120.6 . . ?
C31 C30 C29 118.8(5) . . ?
C29 C30 H30 120.6 . . ?
C28 C29 C30 120.9(6) . . ?
C28 C29 H29 119.5 . . ?
C30 C29 H29 119.5 . . ?
F2 C43 S2 111.7(5) . . ?
F3 C43 S2 110.5(6) . . ?
F3 C43 F2 106.2(6) . . ?
F1 C43 S2 111.6(5) . . ?
F1 C43 F2 107.6(7) . . ?
F1 C43 F3 109.2(7) . . ?
F5 C42 S1 109.4(6) . . ?
F5 C42 F4 107.0(8) . . ?
F4 C42 S1 111.3(6) . . ?
F6 C42 S1 113.0(7) . . ?
F6 C42 F5 107.8(8) . . ?
F6 C42 F4 108.1(8) . . ?
Cl2 C41 H41A 108.5 . . ?
Cl2 C41 H41B 108.5 . . ?
Cl1 C41 Cl2 114.9(6) . . ?
Cl1 C41 H41A 108.5 . . ?
Cl1 C41 H41B 108.5 . . ?
H41A C41 H41B 107.5 . . ?

loop_
_geom_bond_atom_site_label_1
_geom_bond_atom_site_label_2
_geom_bond_distance
_geom_bond_site_symmetry_2
_geom_bond_publ_flag
Br1 C35 1.892(5) . ?
Br2 C15 1.892(5) . ?
Fe1 O2 1.910(3) . ?
Fe1 O1 1.915(3) . ?
Fe1 N1 2.099(4) . ?
Fe1 N3 2.113(4) . ?
Fe1 N4 2.142(4) . ?
Fe1 N2 2.141(4) . ?
S1 O4 1.412(4) . ?
S1 O3 1.427(4) . ?
S1 N5 1.552(5) . ?
S1 C42 1.799(8) . ?
S2 O5 1.410(5) . ?
S2 N5 1.557(5) . ?
S2 O6 1.424(5) . ?
S2 C43 1.819(7) . ?
Cl2 C41 1.685(10) . ?
Cl1 C41 1.677(11) . ?
O2 C1 1.314(5) . ?
O1 C21 1.310(5) . ?
N1 C32 1.421(6) . ?
N1 C27 1.314(6) . ?
N3 C12 1.415(6) . ?
N3 C11 1.316(6) . ?
N4 C37 1.376(6) . ?
N4 C38 1.330(6) . ?
N2 C17 1.367(6) . ?
N2 C18 1.324(6) . ?
F2 C43 1.310(8) . ?
C32 C37 1.419(6) . ?
C32 C33 1.375(6) . ?
C37 C36 1.408(7) . ?
C17 C12 1.429(7) . ?
C17 C16 1.404(7) . ?
C6 C11 1.407(7) . ?
C6 C1 1.420(6) . ?
C6 C5 1.458(6) . ?
C12 C13 1.384(7) . ?
C11 H11 0.9300 . ?
C27 H27 0.9300 . ?
C27 C26 1.411(6) . ?
C1 C2 1.419(7) . ?
C26 C25 1.459(6) . ?
C26 C21 1.420(6) . ?
C13 H13 0.9300 . ?
C13 C14 1.404(7) . ?
C15 C16 1.406(7) . ?
C15 C14 1.357(7) . ?
C16 C20 1.415(7) . ?
C36 C35 1.411(7) . ?
C36 C40 1.399(7) . ?
C5 C4 1.416(7) . ?
C5 C10 1.412(7) . ?
C25 C24 1.415(7) . ?
C25 C28 1.410(7) . ?
C24 C23 1.419(7) . ?
C24 C31 1.406(7) . ?
C4 C3 1.426(7) . ?
C4 C7 1.400(7) . ?
C21 C22 1.412(7) . ?
F3 C43 1.307(8) . ?
C3 H3 0.9300 . ?
C3 C2 1.349(7) . ?
F1 C43 1.293(7) . ?
C2 H2 0.9300 . ?
C10 H10 0.9300 . ?
C10 C9 1.367(7) . ?
C33 H33 0.9300 . ?
C33 C34 1.407(7) . ?
C34 H34 0.9300 . ?
C34 C35 1.350(7) . ?
C14 H14 0.9300 . ?
C18 H18 0.9300 . ?
C18 C19 1.372(8) . ?
C19 H19 0.9300 . ?
C19 C20 1.368(8) . ?
C20 H20 0.9300 . ?
C28 H28 0.9300 . ?
C28 C29 1.373(7) . ?
C22 H22 0.9300 . ?
C22 C23 1.350(7) . ?
C40 H40 0.9300 . ?
C40 C39 1.349(7) . ?
C38 H38 0.9300 . ?
C38 C39 1.392(7) . ?
F5 C42 1.321(9) . ?
C23 H23 0.9300 . ?
C8 H8 0.9300 . ?
C8 C7 1.367(8) . ?
C8 C9 1.382(8) . ?
C7 H7 0.9300 . ?
C39 H39 0.9300 . ?
F4 C42 1.322(10) . ?
C31 H31 0.9300 . ?
C31 C30 1.359(8) . ?
C9 H9 0.9300 . ?
F6 C42 1.286(9) . ?
C30 H30 0.9300 . ?
C30 C29 1.392(8) . ?
C29 H29 0.9300 . ?
C41 H41A 0.9700 . ?
C41 H41B 0.9700 . ?

loop_
_geom_torsion_atom_site_label_1
_geom_torsion_atom_site_label_2
_geom_torsion_atom_site_label_3
_geom_torsion_atom_site_label_4
_geom_torsion
_geom_torsion_site_symmetry_1
_geom_torsion_site_symmetry_2
_geom_torsion_site_symmetry_3
_geom_torsion_site_symmetry_4
_geom_torsion_publ_flag
Br2 C15 C16 C17 -178.6(3) . . . . ?
Br2 C15 C16 C20 1.1(7) . . . . ?
Br2 C15 C14 C13 178.2(4) . . . . ?
Fe1 O2 C1 C6 5.7(7) . . . . ?
Fe1 O2 C1 C2 -176.9(3) . . . . ?
Fe1 O1 C21 C26 9.9(8) . . . . ?
Fe1 O1 C21 C22 -171.7(4) . . . . ?
Fe1 N1 C32 C37 -2.1(5) . . . . ?
Fe1 N1 C32 C33 177.4(4) . . . . ?
Fe1 N1 C27 C26 -0.7(7) . . . . ?
Fe1 N3 C12 C17 0.0(5) . . . . ?
Fe1 N3 C12 C13 -179.8(4) . . . . ?
Fe1 N3 C11 C6 0.4(7) . . . . ?
Fe1 N4 C37 C32 3.1(5) . . . . ?
Fe1 N4 C37 C36 -176.3(4) . . . . ?
Fe1 N4 C38 C39 175.5(4) . . . . ?
Fe1 N2 C17 C12 1.8(5) . . . . ?
Fe1 N2 C17 C16 -178.6(3) . . . . ?
Fe1 N2 C18 C19 177.7(4) . . . . ?
O2 C1 C2 C3 -179.3(5) . . . . ?
O1 C21 C22 C23 -177.9(5) . . . . ?
N1 C32 C37 N4 -0.7(6) . . . . ?
N1 C32 C37 C36 178.7(4) . . . . ?
N1 C32 C33 C34 -179.8(5) . . . . ?
N1 C27 C26 C25 179.5(4) . . . . ?
N1 C27 C26 C21 -1.4(8) . . . . ?
N3 C12 C13 C14 -179.6(5) . . . . ?
N4 C37 C36 C35 -179.7(4) . . . . ?
N4 C37 C36 C40 1.1(7) . . . . ?
N4 C38 C39 C40 -0.5(9) . . . . ?
N2 C17 C12 N3 -1.2(6) . . . . ?
N2 C17 C12 C13 178.6(4) . . . . ?
N2 C17 C16 C15 -179.0(4) . . . . ?
N2 C17 C16 C20 1.4(7) . . . . ?
N2 C18 C19 C20 -0.2(9) . . . . ?
C32 N1 C27 C26 -177.7(5) . . . . ?
C32 C37 C36 C35 1.0(7) . . . . ?
C32 C37 C36 C40 -178.2(5) . . . . ?
C32 C33 C34 C35 1.4(8) . . . . ?
O5 S2 N5 S1 -25.0(5) . . . . ?
O5 S2 C43 F2 65.8(6) . . . . ?
O5 S2 C43 F3 -52.2(6) . . . . ?
O5 S2 C43 F1 -173.8(6) . . . . ?
C37 N4 C38 C39 0.8(8) . . . . ?
C37 C32 C33 C34 -0.4(7) . . . . ?
C37 C36 C35 Br1 -179.5(4) . . . . ?
C37 C36 C35 C34 0.1(7) . . . . ?
C37 C36 C40 C39 -0.9(8) . . . . ?
C17 N2 C18 C19 1.8(8) . . . . ?
C17 C12 C13 C14 0.6(7) . . . . ?
C17 C16 C20 C19 0.2(8) . . . . ?
O4 S1 N5 S2 -2.4(6) . . . . ?
O4 S1 C42 F5 -60.5(7) . . . . ?
O4 S1 C42 F4 -178.5(6) . . . . ?
O4 S1 C42 F6 59.6(8) . . . . ?
C6 C1 C2 C3 -1.8(8) . . . . ?
C6 C5 C4 C3 -0.5(7) . . . . ?
C6 C5 C4 C7 -179.0(5) . . . . ?
C6 C5 C10 C9 179.5(5) . . . . ?
C12 N3 C11 C6 -176.6(4) . . . . ?
C12 C17 C16 C15 0.5(7) . . . . ?
C12 C17 C16 C20 -179.1(4) . . . . ?
C12 C13 C14 C15 0.1(8) . . . . ?
O3 S1 N5 S2 -140.8(4) . . . . ?
O3 S1 C42 F5 62.9(8) . . . . ?
O3 S1 C42 F4 -55.0(7) . . . . ?
O3 S1 C42 F6 -177.0(7) . . . . ?
C11 N3 C12 C17 177.2(4) . . . . ?
C11 N3 C12 C13 -2.5(7) . . . . ?
C11 C6 C1 O2 0.2(7) . . . . ?
C11 C6 C1 C2 -177.1(5) . . . . ?
C11 C6 C5 C4 178.3(4) . . . . ?
C11 C6 C5 C10 -0.8(7) . . . . ?
C27 N1 C32 C37 175.1(4) . . . . ?
C27 N1 C32 C33 -5.4(7) . . . . ?
C27 C26 C25 C24 -179.4(5) . . . . ?
C27 C26 C25 C28 1.3(8) . . . . ?
C27 C26 C21 O1 -2.6(8) . . . . ?
C27 C26 C21 C22 179.1(5) . . . . ?
C1 C6 C11 N3 -3.0(8) . . . . ?
C1 C6 C5 C4 -0.6(7) . . . . ?
C1 C6 C5 C10 -179.6(5) . . . . ?
N5 S1 C42 F5 176.0(6) . . . . ?
N5 S1 C42 F4 58.0(7) . . . . ?
N5 S1 C42 F6 -63.9(8) . . . . ?
N5 S2 C43 F2 -56.5(6) . . . . ?
N5 S2 C43 F3 -174.5(5) . . . . ?
N5 S2 C43 F1 63.9(7) . . . . ?
C26 C25 C24 C23 0.2(7) . . . . ?
C26 C25 C24 C31 -178.8(5) . . . . ?
C26 C25 C28 C29 178.9(5) . . . . ?
C26 C21 C22 C23 0.5(8) . . . . ?
C15 C16 C20 C19 -179.4(5) . . . . ?
C16 C17 C12 N3 179.3(4) . . . . ?
C16 C17 C12 C13 -0.9(7) . . . . ?
C16 C15 C14 C13 -0.5(8) . . . . ?
C36 C40 C39 C38 0.6(9) . . . . ?
C5 C6 C11 N3 178.2(4) . . . . ?
C5 C6 C1 O2 179.0(4) . . . . ?
C5 C6 C1 C2 1.7(7) . . . . ?
C5 C4 C3 C2 0.5(8) . . . . ?
C5 C4 C7 C8 -0.8(8) . . . . ?
C5 C10 C9 C8 -0.2(9) . . . . ?
C25 C26 C21 O1 176.5(4) . . . . ?
C25 C26 C21 C22 -1.8(7) . . . . ?
C25 C24 C23 C22 -1.5(8) . . . . ?
C25 C24 C31 C30 -0.9(9) . . . . ?
C25 C28 C29 C30 0.6(10) . . . . ?
C24 C25 C28 C29 -0.3(8) . . . . ?
C24 C31 C30 C29 1.2(10) . . . . ?
C4 C5 C10 C9 0.4(8) . . . . ?
C4 C3 C2 C1 0.7(8) . . . . ?
C21 C26 C25 C24 1.4(7) . . . . ?
C21 C26 C25 C28 -177.8(5) . . . . ?
C21 C22 C23 C24 1.2(9) . . . . ?
C3 C4 C7 C8 -179.3(5) . . . . ?
C10 C5 C4 C3 178.6(5) . . . . ?
C10 C5 C4 C7 0.1(7) . . . . ?
O6 S2 N5 S1 -162.0(4) . . . . ?
O6 S2 C43 F2 -168.6(5) . . . . ?
O6 S2 C43 F3 73.5(6) . . . . ?
O6 S2 C43 F1 -48.1(7) . . . . ?
C33 C32 C37 N4 179.8(4) . . . . ?
C33 C32 C37 C36 -0.8(7) . . . . ?
C33 C34 C35 Br1 178.3(4) . . . . ?
C33 C34 C35 C36 -1.2(8) . . . . ?
C35 C36 C40 C39 -180.0(5) . . . . ?
C14 C15 C16 C17 0.2(7) . . . . ?
C14 C15 C16 C20 179.8(5) . . . . ?
C18 N2 C17 C12 178.1(4) . . . . ?
C18 N2 C17 C16 -2.3(7) . . . . ?
C18 C19 C20 C16 -0.8(9) . . . . ?
C28 C25 C24 C23 179.5(5) . . . . ?
C28 C25 C24 C31 0.4(8) . . . . ?
C40 C36 C35 Br1 -0.4(7) . . . . ?
C40 C36 C35 C34 179.2(5) . . . . ?
C38 N4 C37 C32 178.3(4) . . . . ?
C38 N4 C37 C36 -1.1(7) . . . . ?
C23 C24 C31 C30 -180.0(6) . . . . ?
C7 C4 C3 C2 179.0(5) . . . . ?
C7 C8 C9 C10 -0.6(9) . . . . ?
C31 C24 C23 C22 177.5(6) . . . . ?
C31 C30 C29 C28 -1.1(10) . . . . ?
C9 C8 C7 C4 1.1(9) . . . . ?
C43 S2 N5 S1 89.0(5) . . . . ?
C42 S1 N5 S2 111.8(5) . . . . ?
